data_7231618
loop_
_publ_author_name
'Wang, R.'
'Kalf, I.'
'Englert, U.'

_publ_section_title
;
 Insight into trifluoromethylation -- experimental electron density for
 Togni reagent I
;
_journal_issue 60
_journal_name_full 'RSC Advances'
_journal_page_first 34287
_journal_paper_doi 10.1039/C8RA07187J
_journal_volume 8
_journal_year 2018
_chemical_formula_moiety 'C10 H10 F3 I O'
_chemical_formula_sum 'C10 H10 F3 I O'
_chemical_formula_weight 330.08
_chemical_name_common 'compound 1, Togni reagent I'
_space_group_crystal_system monoclinic
_space_group_IT_number 14
_space_group_name_Hall '-P 2yn'
_space_group_name_H-M_alt 'P 1 21/n 1'
_symmetry_space_group_name_Hall '-P 2yn'
_symmetry_space_group_name_H-M 'P 1 21/n 1'
_atom_sites_solution_hydrogens geom
_audit_creation_method SHELXL-2018/3
_audit_update_record
;
2018-08-16 deposited with the CCDC.
2018-09-28 downloaded from the CCDC.
;
_cell_angle_alpha 90
_cell_angle_beta 93.2446(16)
_cell_angle_gamma 90
_cell_formula_units_Z 4
_cell_length_a 9.1507(5)
_cell_length_b 9.0836(5)
_cell_length_c 13.3668(7)
_cell_measurement_reflns_used 19792
_cell_measurement_temperature 100(2)
_cell_measurement_theta_max 52.80
_cell_measurement_theta_min 2.24
_cell_volume 1109.28(10)
_computing_cell_refinement 'SAINT (Bruker, 2009)'
_computing_data_collection 'SMART (Bruker, 2002)'
_computing_data_reduction 'SAINT (Bruker, 2009)'
_computing_molecular_graphics 'PLATON (Spek, 2009)'
_computing_publication_material 'SHELXL-2018/3 (Sheldrick, 2018)'
_computing_structure_refinement 'SHELXL-2018/3 (Sheldrick, 2018)'
_computing_structure_solution 'SHELXL-2018/3 (Sheldrick, 2018)'
_diffrn_ambient_temperature 100(2)
_diffrn_measured_fraction_theta_full 1.000
_diffrn_measured_fraction_theta_max 1.000
_diffrn_measurement_device_type 'Bruker D8 gonimeter with APEX CCD detector'
_diffrn_measurement_method '\w scans'
_diffrn_radiation_monochromator 'multilayer optics'
_diffrn_radiation_source 'Incoatec microsource'
_diffrn_radiation_type MoK\a
_diffrn_radiation_wavelength 0.71073
_diffrn_reflns_av_R_equivalents 0.0530
_diffrn_reflns_av_unetI/netI 0.0235
_diffrn_reflns_Laue_measured_fraction_full 1.000
_diffrn_reflns_Laue_measured_fraction_max 1.000
_diffrn_reflns_limit_h_max 20
_diffrn_reflns_limit_h_min -20
_diffrn_reflns_limit_k_max 19
_diffrn_reflns_limit_k_min -19
_diffrn_reflns_limit_l_max 29
_diffrn_reflns_limit_l_min -29
_diffrn_reflns_number 151509
_diffrn_reflns_point_group_measured_fraction_full 1.000
_diffrn_reflns_point_group_measured_fraction_max 1.000
_diffrn_reflns_theta_full 25.242
_diffrn_reflns_theta_max 51.430
_diffrn_reflns_theta_min 2.630
_exptl_absorpt_coefficient_mu 2.899
_exptl_absorpt_correction_T_max 0.579
_exptl_absorpt_correction_T_min 0.322
_exptl_absorpt_correction_type multi-scan
_exptl_absorpt_process_details 'SADABS 2014/5'
_exptl_crystal_colour colourless
_exptl_crystal_density_diffrn 1.976
_exptl_crystal_description 'translucent block'
_exptl_crystal_F_000 632
_exptl_crystal_size_max 0.360
_exptl_crystal_size_mid 0.190
_exptl_crystal_size_min 0.090
_refine_diff_density_max 1.593
_refine_diff_density_min -0.771
_refine_diff_density_rms 0.138
_refine_ls_extinction_method none
_refine_ls_goodness_of_fit_ref 1.084
_refine_ls_hydrogen_treatment constr
_refine_ls_matrix_type full
_refine_ls_number_parameters 138
_refine_ls_number_reflns 12366
_refine_ls_number_restraints 0
_refine_ls_restrained_S_all 1.084
_refine_ls_R_factor_all 0.0271
_refine_ls_R_factor_gt 0.0221
_refine_ls_shift/su_max 0.006
_refine_ls_shift/su_mean 0.000
_refine_ls_structure_factor_coef Fsqd
_refine_ls_weighting_details 'w=1/[\s^2^(Fo^2^)+(0.0230P)^2^+0.1700P] where P=(Fo^2^+2Fc^2^)/3'
_refine_ls_weighting_scheme calc
_refine_ls_wR_factor_gt 0.0534
_refine_ls_wR_factor_ref 0.0552
_reflns_Friedel_coverage 0.000
_reflns_number_gt 10687
_reflns_number_total 12366
_reflns_threshold_expression 'I > 2\s(I)'
_cod_data_source_file c8ra07187j2.cif
_cod_data_source_block 1
_cod_database_code 7231618
_shelx_shelxl_version_number 2018/3
_shelx_space_group_comment
;
The symmetry employed for this shelxl refinement is uniquely defined
by the following loop, which should always be used as a source of
symmetry information in preference to the above space-group names.
They are only intended as comments.
;
_shelx_estimated_absorpt_t_min 0.422
_shelx_estimated_absorpt_t_max 0.780

loop_
_space_group_symop_operation_xyz
'x, y, z'
'-x+1/2, y+1/2, -z+1/2'
'-x, -y, -z'
'x-1/2, -y-1/2, z-1/2'

loop_
_atom_site_label
_atom_site_type_symbol
_atom_site_fract_x
_atom_site_fract_y
_atom_site_fract_z
_atom_site_U_iso_or_equiv
_atom_site_adp_type
_atom_site_occupancy
_atom_site_site_symmetry_order
_atom_site_calc_flag
_atom_site_refinement_flags_posn
_atom_site_refinement_flags_adp
I1 I 0.59578(2) 0.53298(2) 0.35605(2) 0.01417(1) Uani 1 1 d . .
F1 F 0.89002(8) 0.44989(10) 0.30358(6) 0.03181(14) Uani 1 1 d . .
F2 F 0.81859(8) 0.62299(8) 0.20120(5) 0.03017(13) Uani 1 1 d . .
F3 F 0.74727(8) 0.39939(8) 0.17395(5) 0.02921(12) Uani 1 1 d . .
O1 O 0.40862(7) 0.58529(7) 0.43612(4) 0.01931(9) Uani 1 1 d . .
C1 C 0.77438(10) 0.50003(11) 0.24671(6) 0.02105(12) Uani 1 1 d . .
C2 C 0.32553(9) 0.70305(10) 0.39321(6) 0.01970(11) Uani 1 1 d . .
C3 C 0.38690(14) 0.85171(12) 0.43152(8) 0.02964(18) Uani 1 1 d . .
H3A H 0.383581 0.855749 0.504624 0.044 Uiso 1 1 calc R U
H3B H 0.327781 0.931919 0.401467 0.044 Uiso 1 1 calc R U
H3C H 0.488431 0.862111 0.412876 0.044 Uiso 1 1 calc R U
C4 C 0.16804(11) 0.68175(16) 0.42259(8) 0.0313(2) Uani 1 1 d . .
H4A H 0.132308 0.585363 0.399116 0.047 Uiso 1 1 calc R U
H4B H 0.106051 0.759309 0.391862 0.047 Uiso 1 1 calc R U
H4C H 0.164696 0.686927 0.495661 0.047 Uiso 1 1 calc R U
C5 C 0.33671(9) 0.69645(9) 0.27963(5) 0.01866(11) Uani 1 1 d . .
C6 C 0.23537(12) 0.76200(12) 0.21141(7) 0.02626(16) Uani 1 1 d . .
H6 H 0.153190 0.812154 0.235337 0.032 Uiso 1 1 calc R U
C7 C 0.25321(13) 0.75480(12) 0.10900(7) 0.02736(16) Uani 1 1 d . .
H7 H 0.182711 0.798877 0.063466 0.033 Uiso 1 1 calc R U
C8 C 0.37345(11) 0.68357(11) 0.07303(6) 0.02336(14) Uani 1 1 d . .
H8 H 0.385196 0.679319 0.002924 0.028 Uiso 1 1 calc R U
C9 C 0.47730(9) 0.61809(9) 0.13924(5) 0.01940(11) Uani 1 1 d . .
H9 H 0.560274 0.569236 0.115381 0.023 Uiso 1 1 calc R U
C10 C 0.45578(8) 0.62646(8) 0.24115(5) 0.01605(9) Uani 1 1 d . .

loop_
_atom_site_aniso_label
_atom_site_aniso_U_11
_atom_site_aniso_U_22
_atom_site_aniso_U_33
_atom_site_aniso_U_23
_atom_site_aniso_U_13
_atom_site_aniso_U_12
I1 0.01596(2) 0.01613(2) 0.01051(1) 0.00015(1) 0.00168(1) 0.00098(1)
F1 0.0217(2) 0.0464(4) 0.0275(3) 0.0009(3) 0.0025(2) 0.0104(2)
F2 0.0317(3) 0.0326(3) 0.0276(3) 0.0034(2) 0.0131(2) -0.0043(2)
F3 0.0349(3) 0.0312(3) 0.0220(2) -0.0083(2) 0.0065(2) 0.0056(2)
O1 0.0207(2) 0.0243(2) 0.01337(17) 0.00471(17) 0.00438(15) 0.00685(18)
C1 0.0206(3) 0.0253(3) 0.0177(3) -0.0005(2) 0.0054(2) 0.0026(2)
C2 0.0220(3) 0.0225(3) 0.0149(2) 0.0017(2) 0.0035(2) 0.0067(2)
C3 0.0437(5) 0.0240(4) 0.0216(3) -0.0037(3) 0.0055(3) 0.0050(4)
C4 0.0228(3) 0.0462(6) 0.0256(4) 0.0085(4) 0.0073(3) 0.0107(4)
C5 0.0228(3) 0.0195(3) 0.0137(2) 0.00243(19) 0.00112(19) 0.0049(2)
C6 0.0308(4) 0.0295(4) 0.0183(3) 0.0045(3) -0.0004(3) 0.0115(3)
C7 0.0344(4) 0.0295(4) 0.0176(3) 0.0064(3) -0.0034(3) 0.0069(3)
C8 0.0313(4) 0.0261(3) 0.0124(2) 0.0031(2) -0.0010(2) -0.0019(3)
C9 0.0239(3) 0.0227(3) 0.01172(19) 0.00033(19) 0.00163(19) -0.0014(2)
C10 0.0199(2) 0.0170(2) 0.01123(18) 0.00136(17) 0.00111(17) 0.00063(18)

loop_
_atom_type_symbol
_atom_type_description
_atom_type_scat_dispersion_real
_atom_type_scat_dispersion_imag
_atom_type_scat_source
C C 0.0033 0.0016 'International Tables Vol C Tables 4.2.6.8 and 6.1.1.4'
H H 0.0000 0.0000 'International Tables Vol C Tables 4.2.6.8 and 6.1.1.4'
O O 0.0106 0.0060 'International Tables Vol C Tables 4.2.6.8 and 6.1.1.4'
F F 0.0171 0.0103 'International Tables Vol C Tables 4.2.6.8 and 6.1.1.4'
I I -0.4742 1.8119 'International Tables Vol C Tables 4.2.6.8 and 6.1.1.4'

loop_
_geom_angle_atom_site_label_1
_geom_angle_atom_site_label_2
_geom_angle_atom_site_label_3
_geom_angle
C10 I1 O1 78.70(2)
C10 I1 C1 90.80(3)
O1 I1 C1 169.41(3)
C2 O1 I1 113.26(4)
F2 C1 F1 106.81(8)
F2 C1 F3 106.54(7)
F1 C1 F3 106.54(8)
F2 C1 I1 115.28(6)
F1 C1 I1 104.61(6)
F3 C1 I1 116.34(6)
O1 C2 C4 107.05(7)
O1 C2 C5 107.96(6)
C4 C2 C5 111.57(8)
O1 C2 C3 110.54(8)
C4 C2 C3 110.94(8)
C5 C2 C3 108.74(7)
C2 C3 H3A 109.5
C2 C3 H3B 109.5
H3A C3 H3B 109.5
C2 C3 H3C 109.5
H3A C3 H3C 109.5
H3B C3 H3C 109.5
C2 C4 H4A 109.5
C2 C4 H4B 109.5
H4A C4 H4B 109.5
C2 C4 H4C 109.5
H4A C4 H4C 109.5
H4B C4 H4C 109.5
C10 C5 C6 117.41(7)
C10 C5 C2 119.01(7)
C6 C5 C2 123.54(7)
C7 C6 C5 120.84(9)
C7 C6 H6 119.6
C5 C6 H6 119.6
C8 C7 C6 120.25(8)
C8 C7 H7 119.9
C6 C7 H7 119.9
C7 C8 C9 120.32(7)
C7 C8 H8 119.8
C9 C8 H8 119.8
C10 C9 C8 118.00(8)
C10 C9 H9 121.0
C8 C9 H9 121.0
C5 C10 C9 123.18(7)
C5 C10 I1 111.74(5)
C9 C10 I1 125.08(6)

loop_
_geom_bond_atom_site_label_1
_geom_bond_atom_site_label_2
_geom_bond_distance
I1 C10 2.1208(7)
I1 O1 2.1241(6)
I1 C1 2.2731(8)
F1 C1 1.3468(12)
F2 C1 1.3450(12)
F3 C1 1.3475(12)
O1 C2 1.4149(10)
C2 C4 1.5273(13)
C2 C5 1.5285(11)
C2 C3 1.5390(15)
C3 H3A 0.9800
C3 H3B 0.9800
C3 H3C 0.9800
C4 H4A 0.9800
C4 H4B 0.9800
C4 H4C 0.9800
C5 C10 1.3854(10)
C5 C6 1.3966(12)
C6 C7 1.3892(13)
C6 H6 0.9500
C7 C8 1.3859(15)
C7 H7 0.9500
C8 C9 1.3946(12)
C8 H8 0.9500
C9 C10 1.3895(9)
C9 H9 0.9500
